data_7244708
loop_
_publ_author_name
'Chahine, Ali'
'Chaffee, Alan L.'
'Knowles, Gregory P.'
'Turner, David Roger'
'Batten, Stuart R.'

_publ_section_title
;
 Highly Connected Framework Materials from Flexible Tetra-Isophthalate
 Ligands
;
_journal_name_full CrystEngComm
_journal_paper_doi 10.1039/D2CE00269H
_journal_year 2022
_chemical_formula_sum 'C48 H52 N4 O21 Zn2'
_chemical_formula_weight 1151.67
_space_group_crystal_system triclinic
_space_group_IT_number 2
_space_group_name_Hall '-P 1'
_space_group_name_H-M_alt 'P -1'
_atom_sites_solution_hydrogens mixed
_audit_creation_method SHELXL-2018/3
_audit_update_record
;
2022-02-10 deposited with the CCDC.	2022-03-30 downloaded from the CCDC.
;
_cell_angle_alpha 87.58(3)
_cell_angle_beta 86.25(3)
_cell_angle_gamma 77.23(3)
_cell_formula_units_Z 1
_cell_length_a 8.7220(17)
_cell_length_b 12.251(3)
_cell_length_c 13.899(3)
_cell_measurement_reflns_used 5871
_cell_measurement_temperature 100(2)
_cell_measurement_theta_max 26.371
_cell_measurement_theta_min 1.469
_cell_volume 1444.7(6)
_computing_cell_refinement 'XDS (Kabsch, 1993)'
_computing_data_collection 'AS QEGUI'
_computing_data_reduction 'XDS (Kabsch, 1993)'
_computing_structure_refinement 'SHELXL-2018/3 (Sheldrick, 2018)'
_computing_structure_solution 'SHELXT 2014/5 (Sheldrick, 2014)'
_diffrn_ambient_temperature 100(2)
_diffrn_measured_fraction_theta_full 0.995
_diffrn_measured_fraction_theta_max 0.995
_diffrn_measurement_device_type 'ADSC Quantum 210r'
_diffrn_measurement_method 'Omega Scan'
_diffrn_radiation_monochromator 'Silicon Double Crystal'
_diffrn_radiation_source 'MX1 Beamline Australian Synchrotron'
_diffrn_radiation_type Synchrotron
_diffrn_radiation_wavelength 0.710919
_diffrn_reflns_av_R_equivalents 0.0652
_diffrn_reflns_av_unetI/netI 0.0327
_diffrn_reflns_Laue_measured_fraction_full 0.995
_diffrn_reflns_Laue_measured_fraction_max 0.995
_diffrn_reflns_limit_h_max 10
_diffrn_reflns_limit_h_min -10
_diffrn_reflns_limit_k_max 15
_diffrn_reflns_limit_k_min -15
_diffrn_reflns_limit_l_max 17
_diffrn_reflns_limit_l_min -17
_diffrn_reflns_number 37699
_diffrn_reflns_point_group_measured_fraction_full 0.995
_diffrn_reflns_point_group_measured_fraction_max 0.995
_diffrn_reflns_theta_full 25.249
_diffrn_reflns_theta_max 26.378
_diffrn_reflns_theta_min 1.469
_exptl_absorpt_coefficient_mu 0.906
_exptl_crystal_colour colourless
_exptl_crystal_density_diffrn 1.324
_exptl_crystal_description plate
_exptl_crystal_F_000 596
_exptl_crystal_size_max 0.3
_exptl_crystal_size_mid 0.2
_exptl_crystal_size_min 0.1
_exptl_transmission_factor_max 0.4341
_exptl_transmission_factor_min 0.3936
_refine_diff_density_max 1.356
_refine_diff_density_min -0.822
_refine_diff_density_rms 0.120
_refine_ls_extinction_method none
_refine_ls_goodness_of_fit_ref 1.125
_refine_ls_hydrogen_treatment mixed
_refine_ls_matrix_type full
_refine_ls_number_parameters 401
_refine_ls_number_reflns 5871
_refine_ls_number_restraints 3
_refine_ls_restrained_S_all 1.125
_refine_ls_R_factor_all 0.0613
_refine_ls_R_factor_gt 0.0596
_refine_ls_shift/su_max 0.001
_refine_ls_shift/su_mean 0.000
_refine_ls_structure_factor_coef Fsqd
_refine_ls_weighting_details 'w=1/[\s^2^(Fo^2^)+(0.1282P)^2^+1.2544P] where P=(Fo^2^+2Fc^2^)/3'
_refine_ls_weighting_scheme calc
_refine_ls_wR_factor_gt 0.1906
_refine_ls_wR_factor_ref 0.1939
_reflns_Friedel_coverage 0.000
_reflns_number_gt 5569
_reflns_number_total 5871
_reflns_threshold_expression 'I > 2\s(I)'
_cod_data_source_file d2ce00269h2.cif
_cod_data_source_block 11
_cod_original_cell_volume 1444.8(5)
_cod_database_code 7244708
_shelx_shelxl_version_number 2018/3
_shelx_space_group_comment
;
The symmetry employed for this shelxl refinement is uniquely defined
by the following loop, which should always be used as a source of
symmetry information in preference to the above space-group names.
They are only intended as comments.
;

loop_
_space_group_symop_operation_xyz
'x, y, z'
'-x, -y, -z'

loop_
_atom_site_label
_atom_site_type_symbol
_atom_site_fract_x
_atom_site_fract_y
_atom_site_fract_z
_atom_site_U_iso_or_equiv
_atom_site_adp_type
_atom_site_occupancy
_atom_site_site_symmetry_order
_atom_site_calc_flag
_atom_site_refinement_flags_posn
_atom_site_refinement_flags_adp
_atom_site_refinement_flags_occupancy
_atom_site_disorder_assembly
_atom_site_disorder_group
Zn1 Zn 1.36564(4) 0.95950(3) 0.12378(2) 0.03433(17) Uani 1 1 d . . . . .
O1 O 0.5247(3) 0.8707(2) 0.02976(18) 0.0399(5) Uani 1 1 d . . . . .
O2 O 0.7408(3) 0.9134(2) -0.04099(18) 0.0439(6) Uani 1 1 d . . . . .
O3 O 1.1934(3) 0.8870(2) 0.14056(19) 0.0458(6) Uani 1 1 d . . . . .
O4 O 1.2555(4) 0.7648(3) 0.2632(2) 0.0611(8) Uani 1 1 d . . . . .
O5 O 0.7225(3) 0.9206(3) 0.7115(2) 0.0504(6) Uani 1 1 d . . . . .
O6 O 0.4959(3) 1.0117(2) 0.78040(17) 0.0384(5) Uani 1 1 d . . . . .
O7 O -0.0010(3) 0.9678(3) 0.6666(2) 0.0484(6) Uani 1 1 d D . . . .
H7 H -0.093(4) 0.958(5) 0.689(4) 0.073 Uiso 1 1 d D U . . .
O8 O -0.0098(3) 0.8744(2) 0.53200(19) 0.0415(5) Uani 1 1 d . . . . .
N1 N 0.6623(3) 0.6651(2) 0.4110(2) 0.0311(5) Uani 1 1 d . . . . .
H1 H 0.742(6) 0.667(4) 0.449(3) 0.047 Uiso 1 1 d . U . . .
C1 C 0.6707(4) 0.8687(3) 0.0259(2) 0.0369(7) Uani 1 1 d . . . . .
C2 C 0.7698(4) 0.8091(3) 0.1052(2) 0.0352(6) Uani 1 1 d . . . . .
C3 C 0.9165(4) 0.8320(3) 0.1161(2) 0.0350(6) Uani 1 1 d . . . . .
H3 H 0.954590 0.880333 0.072113 0.042 Uiso 1 1 calc R U . . .
C4 C 1.0078(4) 0.7837(3) 0.1920(2) 0.0357(7) Uani 1 1 d . . . . .
C5 C 1.1666(4) 0.8118(3) 0.2014(2) 0.0399(7) Uani 1 1 d . . . . .
C6 C 0.9503(4) 0.7101(3) 0.2587(2) 0.0366(7) Uani 1 1 d . . . . .
H6 H 1.010583 0.677537 0.309438 0.044 Uiso 1 1 calc R U . . .
C7 C 0.8032(4) 0.6861(3) 0.2486(2) 0.0358(7) Uani 1 1 d . . . . .
C8 C 0.7126(4) 0.7358(3) 0.1714(2) 0.0361(7) Uani 1 1 d . . . . .
H8 H 0.614490 0.719890 0.164360 0.043 Uiso 1 1 calc R U . . .
C9 C 0.7374(4) 0.6081(3) 0.3192(2) 0.0377(7) Uani 1 1 d . . . . .
H9A H 0.821670 0.545457 0.335977 0.045 Uiso 1 1 calc R U . . .
H9B H 0.659272 0.578500 0.288268 0.045 Uiso 1 1 calc R U . . .
C10 C 0.5696(4) 0.5946(2) 0.4726(2) 0.0303(6) Uani 1 1 d . . . . .
H10 H 0.532999 0.635189 0.532002 0.036 Uiso 1 1 calc R U . . .
C11 C 0.4225(4) 0.5782(2) 0.4249(2) 0.0314(6) Uani 1 1 d . . . . .
H11A H 0.453429 0.533774 0.367852 0.038 Uiso 1 1 calc R U . . .
H11B H 0.359229 0.650262 0.405470 0.038 Uiso 1 1 calc R U . . .
C12 C 0.3265(4) 0.5182(2) 0.4977(2) 0.0314(6) Uani 1 1 d . . . . .
H12A H 0.292977 0.563593 0.554000 0.038 Uiso 1 1 calc R U . . .
H12B H 0.233464 0.506475 0.468729 0.038 Uiso 1 1 calc R U . . .
C13 C 0.5655(4) 0.7835(2) 0.3899(2) 0.0326(6) Uani 1 1 d . . . . .
H13A H 0.634925 0.829442 0.361435 0.039 Uiso 1 1 calc R U . . .
H13B H 0.488774 0.779569 0.343393 0.039 Uiso 1 1 calc R U . . .
C14 C 0.4807(4) 0.8379(2) 0.4802(2) 0.0317(6) Uani 1 1 d . . . . .
C15 C 0.5654(4) 0.8690(2) 0.5527(2) 0.0322(6) Uani 1 1 d . . . . .
H15 H 0.674682 0.855975 0.545915 0.039 Uiso 1 1 calc R U . . .
C16 C 0.4851(4) 0.9198(3) 0.6353(2) 0.0331(6) Uani 1 1 d . . . . .
C17 C 0.5767(4) 0.9521(3) 0.7134(2) 0.0349(6) Uani 1 1 d . . . . .
C18 C 0.3206(4) 0.9391(3) 0.6460(2) 0.0344(6) Uani 1 1 d . . . . .
H18 H 0.267359 0.973339 0.700721 0.041 Uiso 1 1 calc R U . . .
C19 C 0.2371(4) 0.9068(3) 0.5742(2) 0.0344(6) Uani 1 1 d . . . . .
C20 C 0.0637(4) 0.9152(3) 0.5878(3) 0.0382(7) Uani 1 1 d . . . . .
C21 C 0.3170(4) 0.8575(2) 0.4908(2) 0.0337(6) Uani 1 1 d . . . . .
H21 H 0.260569 0.837777 0.442302 0.040 Uiso 1 1 calc R U . . .
O9 O 0.9222(4) 0.6659(2) 0.5117(3) 0.0533(7) Uani 1 1 d G . . . .
H9C H 0.901245 0.647419 0.569883 0.080 Uiso 1 1 d G U . . .
H9D H 0.933719 0.732823 0.514230 0.080 Uiso 1 1 d G U . . .
O11 O 0.9039(10) 0.5845(6) 0.6998(5) 0.072(2) Uani 0.5 1 d . . P . .
N3 N 0.7827(16) 0.5418(11) 0.8437(7) 0.100(4) Uani 0.5 1 d D . P . .
C25 C 0.8016(16) 0.5794(16) 0.7456(11) 0.118(7) Uani 0.5 1 d . . P A .
H25 H 0.707183 0.604120 0.715833 0.142 Uiso 0.5 1 calc R U P . .
C26 C 0.926(2) 0.5169(12) 0.9052(10) 0.105(5) Uani 0.5 1 d D . P A .
H26A H 0.902327 0.559529 0.962720 0.158 Uiso 0.5 1 calc R U P . .
H26B H 1.013768 0.536868 0.869197 0.158 Uiso 0.5 1 calc R U P . .
H26C H 0.951272 0.438457 0.922269 0.158 Uiso 0.5 1 calc R U P . .
C27 C 0.657(2) 0.493(2) 0.8833(19) 0.175(12) Uani 0.5 1 d D . P A 1
H27A H 0.593284 0.481350 0.832431 0.263 Uiso 0.5 1 calc R U P A 1
H27B H 0.592958 0.542740 0.929175 0.263 Uiso 0.5 1 calc R U P A 1
H27C H 0.699316 0.422798 0.914838 0.263 Uiso 0.5 1 calc R U P A 1
O10 O 0.3866(8) 0.6339(5) 0.7248(5) 0.0617(16) Uani 0.5 1 d . . P B 1
N2 N 0.2199(6) 0.7571(4) 0.8280(4) 0.0302(10) Uani 0.5 1 d . . P B 1
C22 C 0.2565(12) 0.6864(7) 0.7507(6) 0.057(2) Uani 0.5 1 d . . P B 1
H22 H 0.173268 0.678410 0.715032 0.069 Uiso 0.5 1 calc R U P B 1
C23 C 0.3383(14) 0.7827(10) 0.8788(8) 0.071(3) Uani 0.5 1 d . . P B 1
H23A H 0.438732 0.742730 0.852814 0.106 Uiso 0.5 1 calc R U P B 1
H23B H 0.324681 0.761275 0.945485 0.106 Uiso 0.5 1 calc R U P B 1
H23C H 0.333406 0.861711 0.873148 0.106 Uiso 0.5 1 calc R U P B 1
C24 C 0.0565(13) 0.8033(9) 0.8496(8) 0.070(3) Uani 0.5 1 d . . P B 1
H24A H 0.026630 0.778486 0.913107 0.104 Uiso 0.5 1 calc R U P B 1
H24B H -0.004813 0.779004 0.803302 0.104 Uiso 0.5 1 calc R U P B 1
H24C H 0.038104 0.883587 0.846983 0.104 Uiso 0.5 1 calc R U P B 1
O12 O 0.2008(17) 0.8608(11) 0.8906(8) 0.119(4) Uani 0.5 1 d . . P C 2

loop_
_atom_site_aniso_label
_atom_site_aniso_U_11
_atom_site_aniso_U_22
_atom_site_aniso_U_33
_atom_site_aniso_U_23
_atom_site_aniso_U_13
_atom_site_aniso_U_12
Zn1 0.0266(2) 0.0493(3) 0.0308(2) 0.00671(16) -0.00307(15) -0.01745(17)
O1 0.0298(12) 0.0564(14) 0.0373(12) 0.0006(10) -0.0031(9) -0.0178(10)
O2 0.0326(12) 0.0617(15) 0.0372(12) 0.0134(11) -0.0015(10) -0.0127(11)
O3 0.0349(12) 0.0664(16) 0.0428(13) 0.0158(11) -0.0050(10) -0.0282(11)
O4 0.0454(16) 0.082(2) 0.0630(18) 0.0329(16) -0.0218(14) -0.0304(15)
O5 0.0277(12) 0.0794(18) 0.0463(14) -0.0051(13) -0.0020(10) -0.0161(12)
O6 0.0315(11) 0.0484(12) 0.0366(12) -0.0018(9) -0.0043(9) -0.0108(9)
O7 0.0303(12) 0.0667(16) 0.0508(15) -0.0147(12) 0.0041(11) -0.0158(11)
O8 0.0318(12) 0.0481(13) 0.0487(14) -0.0041(10) -0.0038(10) -0.0169(10)
N1 0.0289(13) 0.0313(12) 0.0347(13) 0.0051(10) 0.0008(10) -0.0122(10)
C1 0.0332(16) 0.0466(17) 0.0335(15) 0.0025(12) -0.0025(12) -0.0145(13)
C2 0.0303(15) 0.0460(16) 0.0320(15) 0.0022(12) -0.0005(12) -0.0148(12)
C3 0.0325(16) 0.0426(16) 0.0322(15) 0.0062(12) 0.0013(12) -0.0151(12)
C4 0.0301(15) 0.0440(16) 0.0352(16) 0.0046(13) -0.0003(12) -0.0144(12)
C5 0.0340(17) 0.0544(19) 0.0345(16) 0.0055(14) -0.0031(13) -0.0178(14)
C6 0.0339(16) 0.0411(15) 0.0352(15) 0.0071(12) -0.0007(12) -0.0108(13)
C7 0.0341(16) 0.0398(15) 0.0352(15) 0.0004(12) 0.0040(12) -0.0135(12)
C8 0.0317(15) 0.0443(16) 0.0356(15) 0.0007(13) 0.0013(12) -0.0167(13)
C9 0.0398(17) 0.0373(15) 0.0376(16) 0.0013(12) 0.0066(13) -0.0146(13)
C10 0.0295(14) 0.0312(13) 0.0316(14) 0.0049(11) 0.0017(11) -0.0116(11)
C11 0.0295(14) 0.0325(13) 0.0334(14) 0.0057(11) -0.0019(11) -0.0107(11)
C12 0.0278(14) 0.0332(14) 0.0340(14) 0.0050(11) -0.0007(11) -0.0101(11)
C13 0.0329(15) 0.0309(13) 0.0349(15) 0.0055(11) -0.0009(12) -0.0107(11)
C14 0.0321(15) 0.0297(13) 0.0348(15) 0.0047(11) -0.0007(12) -0.0114(11)
C15 0.0261(14) 0.0340(14) 0.0378(15) 0.0048(11) -0.0008(12) -0.0108(11)
C16 0.0301(15) 0.0345(14) 0.0365(15) 0.0034(12) -0.0029(12) -0.0117(11)
C17 0.0296(15) 0.0427(16) 0.0349(15) 0.0064(12) -0.0032(12) -0.0142(12)
C18 0.0319(15) 0.0364(14) 0.0369(15) 0.0008(12) -0.0003(12) -0.0129(12)
C19 0.0292(15) 0.0356(14) 0.0399(16) 0.0026(12) -0.0029(12) -0.0106(12)
C20 0.0318(16) 0.0412(16) 0.0426(17) 0.0001(13) -0.0022(13) -0.0105(13)
C21 0.0319(15) 0.0338(14) 0.0377(15) 0.0032(12) -0.0046(12) -0.0122(11)
O9 0.0421(14) 0.0451(14) 0.076(2) 0.0009(13) -0.0168(14) -0.0137(11)
O11 0.080(5) 0.059(4) 0.064(4) 0.017(3) 0.013(4) 0.004(3)
N3 0.135(11) 0.110(8) 0.057(5) -0.017(5) 0.026(6) -0.037(7)
C25 0.062(7) 0.182(16) 0.093(9) -0.077(10) -0.030(7) 0.036(9)
C26 0.161(15) 0.076(7) 0.070(7) -0.001(6) -0.008(8) -0.004(8)
C27 0.098(13) 0.20(2) 0.19(2) 0.07(2) 0.033(14) 0.026(14)
O10 0.059(4) 0.049(3) 0.069(4) -0.030(3) 0.004(3) 0.007(3)
N2 0.034(3) 0.024(2) 0.033(2) -0.0004(18) 0.002(2) -0.0073(18)
C22 0.073(6) 0.053(4) 0.046(4) -0.002(3) 0.000(4) -0.016(4)
C23 0.076(7) 0.083(7) 0.057(5) -0.004(5) -0.009(5) -0.023(5)
C24 0.064(6) 0.074(6) 0.063(6) 0.000(5) 0.011(5) -0.003(5)
O12 0.141(11) 0.143(10) 0.090(7) -0.024(7) 0.008(7) -0.069(9)

loop_
_atom_type_symbol
_atom_type_description
_atom_type_scat_dispersion_real
_atom_type_scat_dispersion_imag
_atom_type_scat_source
C C 0.0035 0.0016 'International Tables Vol C Tables 4.2.6.8 and 6.1.1.4'
H H 0.0000 0.0000 'International Tables Vol C Tables 4.2.6.8 and 6.1.1.4'
N N 0.0065 0.0032 'International Tables Vol C Tables 4.2.6.8 and 6.1.1.4'
O O 0.0116 0.0061 'International Tables Vol C Tables 4.2.6.8 and 6.1.1.4'
Zn Zn 0.3119 1.4673 'International Tables Vol C Tables 4.2.6.8 and 6.1.1.4'

loop_
_geom_angle_atom_site_label_1
_geom_angle_atom_site_label_2
_geom_angle_atom_site_label_3
_geom_angle
_geom_angle_site_symmetry_1
_geom_angle_site_symmetry_3
_geom_angle_publ_flag
O3 Zn1 O6 128.91(11) . 2_776 ?
O3 Zn1 O2 96.58(11) . 2_775 ?
O6 Zn1 O2 118.71(11) 2_776 2_775 ?
O3 Zn1 O1 107.44(12) . 1_655 ?
O6 Zn1 O1 100.22(10) 2_776 1_655 ?
O2 Zn1 O1 102.08(11) 2_775 1_655 ?
C1 O1 Zn1 124.5(2) . 1_455 ?
C1 O2 Zn1 123.5(2) . 2_775 ?
C5 O3 Zn1 131.0(2) . . ?
C17 O6 Zn1 110.0(2) . 2_776 ?
C20 O7 H7 119(4) . . ?
C10 N1 C9 112.8(2) . . ?
C10 N1 C13 112.5(2) . . ?
C9 N1 C13 111.7(2) . . ?
C10 N1 H1 102(3) . . ?
C9 N1 H1 106(3) . . ?
C13 N1 H1 111(3) . . ?
O2 C1 O1 124.0(3) . . ?
O2 C1 C2 116.6(3) . . ?
O1 C1 C2 119.4(3) . . ?
C3 C2 C8 119.5(3) . . ?
C3 C2 C1 119.3(3) . . ?
C8 C2 C1 121.1(3) . . ?
C2 C3 C4 121.1(3) . . ?
C2 C3 H3 119.5 . . ?
C4 C3 H3 119.5 . . ?
C3 C4 C6 119.5(3) . . ?
C3 C4 C5 119.2(3) . . ?
C6 C4 C5 121.3(3) . . ?
O4 C5 O3 126.1(3) . . ?
O4 C5 C4 121.1(3) . . ?
O3 C5 C4 112.8(3) . . ?
C7 C6 C4 120.1(3) . . ?
C7 C6 H6 120.0 . . ?
C4 C6 H6 120.0 . . ?
C6 C7 C8 119.6(3) . . ?
C6 C7 C9 121.5(3) . . ?
C8 C7 C9 118.9(3) . . ?
C2 C8 C7 120.2(3) . . ?
C2 C8 H8 119.9 . . ?
C7 C8 H8 119.9 . . ?
C7 C9 N1 112.9(3) . . ?
C7 C9 H9A 109.0 . . ?
N1 C9 H9A 109.0 . . ?
C7 C9 H9B 109.0 . . ?
N1 C9 H9B 109.0 . . ?
H9A C9 H9B 107.8 . . ?
N1 C10 C12 111.6(2) . 2_666 ?
N1 C10 C11 112.8(2) . . ?
C12 C10 C11 111.0(2) 2_666 . ?
N1 C10 H10 107.0 . . ?
C12 C10 H10 107.0 2_666 . ?
C11 C10 H10 107.0 . . ?
C10 C11 C12 108.7(2) . . ?
C10 C11 H11A 109.9 . . ?
C12 C11 H11A 109.9 . . ?
C10 C11 H11B 109.9 . . ?
C12 C11 H11B 109.9 . . ?
H11A C11 H11B 108.3 . . ?
C10 C12 C11 108.5(2) 2_666 . ?
C10 C12 H12A 110.0 2_666 . ?
C11 C12 H12A 110.0 . . ?
C10 C12 H12B 110.0 2_666 . ?
C11 C12 H12B 110.0 . . ?
H12A C12 H12B 108.4 . . ?
C14 C13 N1 112.1(2) . . ?
C14 C13 H13A 109.2 . . ?
N1 C13 H13A 109.2 . . ?
C14 C13 H13B 109.2 . . ?
N1 C13 H13B 109.2 . . ?
H13A C13 H13B 107.9 . . ?
C21 C14 C15 119.8(3) . . ?
C21 C14 C13 119.6(3) . . ?
C15 C14 C13 120.6(3) . . ?
C14 C15 C16 119.8(3) . . ?
C14 C15 H15 120.1 . . ?
C16 C15 H15 120.1 . . ?
C15 C16 C18 120.3(3) . . ?
C15 C16 C17 119.6(3) . . ?
C18 C16 C17 120.1(3) . . ?
O5 C17 O6 123.3(3) . . ?
O5 C17 C16 120.4(3) . . ?
O6 C17 C16 116.2(3) . . ?
C19 C18 C16 119.7(3) . . ?
C19 C18 H18 120.2 . . ?
C16 C18 H18 120.2 . . ?
C18 C19 C21 120.1(3) . . ?
C18 C19 C20 121.0(3) . . ?
C21 C19 C20 118.7(3) . . ?
O8 C20 O7 123.7(3) . . ?
O8 C20 C19 122.6(3) . . ?
O7 C20 C19 113.7(3) . . ?
C14 C21 C19 120.3(3) . . ?
C14 C21 H21 119.9 . . ?
C19 C21 H21 119.9 . . ?
H9C O9 H9D 104.5 . . ?
C25 N3 C27 125.6(16) . . ?
C25 N3 C26 118.8(11) . . ?
C27 N3 C26 113.0(15) . . ?
O11 C25 N3 132.3(12) . . ?
O11 C25 H25 113.8 . . ?
N3 C25 H25 113.8 . . ?
N3 C26 H26A 109.5 . . ?
N3 C26 H26B 109.5 . . ?
H26A C26 H26B 109.5 . . ?
N3 C26 H26C 109.5 . . ?
H26A C26 H26C 109.5 . . ?
H26B C26 H26C 109.5 . . ?
N3 C27 H27A 109.5 . . ?
N3 C27 H27B 109.5 . . ?
H27A C27 H27B 109.5 . . ?
N3 C27 H27C 109.5 . . ?
H27A C27 H27C 109.5 . . ?
H27B C27 H27C 109.5 . . ?
C23 N2 C22 120.4(8) . . ?
C23 N2 C24 122.9(8) . . ?
C22 N2 C24 116.6(8) . . ?
O10 C22 N2 126.4(9) . . ?
O10 C22 H22 116.8 . . ?
N2 C22 H22 116.8 . . ?
N2 C23 H23A 109.5 . . ?
N2 C23 H23B 109.5 . . ?
H23A C23 H23B 109.5 . . ?
N2 C23 H23C 109.5 . . ?
H23A C23 H23C 109.5 . . ?
H23B C23 H23C 109.5 . . ?
N2 C24 H24A 109.5 . . ?
N2 C24 H24B 109.5 . . ?
H24A C24 H24B 109.5 . . ?
N2 C24 H24C 109.5 . . ?
H24A C24 H24C 109.5 . . ?
H24B C24 H24C 109.5 . . ?

loop_
_geom_bond_atom_site_label_1
_geom_bond_atom_site_label_2
_geom_bond_distance
_geom_bond_site_symmetry_2
_geom_bond_publ_flag
Zn1 O3 1.905(2) . ?
Zn1 O6 1.948(2) 2_776 ?
Zn1 O2 1.990(3) 2_775 ?
Zn1 O1 2.008(3) 1_655 ?
O1 C1 1.266(4) . ?
O2 C1 1.253(4) . ?
O3 C5 1.273(4) . ?
O4 C5 1.232(5) . ?
O5 C17 1.244(4) . ?
O6 C17 1.281(4) . ?
O7 C20 1.324(4) . ?
O7 H7 0.87(2) . ?
O8 C20 1.226(4) . ?
N1 C10 1.513(4) . ?
N1 C9 1.519(4) . ?
N1 C13 1.535(4) . ?
N1 H1 0.90(5) . ?
C1 C2 1.508(5) . ?
C2 C3 1.389(5) . ?
C2 C8 1.404(4) . ?
C3 C4 1.394(5) . ?
C3 H3 0.9300 . ?
C4 C6 1.411(4) . ?
C4 C5 1.515(5) . ?
C6 C7 1.395(5) . ?
C6 H6 0.9300 . ?
C7 C8 1.410(5) . ?
C7 C9 1.516(4) . ?
C8 H8 0.9300 . ?
C9 H9A 0.9700 . ?
C9 H9B 0.9700 . ?
C10 C12 1.532(4) 2_666 ?
C10 C11 1.537(4) . ?
C10 H10 0.9800 . ?
C11 C12 1.538(4) . ?
C11 H11A 0.9700 . ?
C11 H11B 0.9700 . ?
C12 H12A 0.9700 . ?
C12 H12B 0.9700 . ?
C13 C14 1.516(4) . ?
C13 H13A 0.9700 . ?
C13 H13B 0.9700 . ?
C14 C21 1.394(4) . ?
C14 C15 1.399(5) . ?
C15 C16 1.400(5) . ?
C15 H15 0.9300 . ?
C16 C18 1.401(5) . ?
C16 C17 1.504(4) . ?
C18 C19 1.392(5) . ?
C18 H18 0.9300 . ?
C19 C21 1.400(5) . ?
C19 C20 1.493(5) . ?
C21 H21 0.9300 . ?
O9 H9C 0.8504 . ?
O9 H9D 0.8497 . ?
O11 C25 1.073(19) . ?
N3 C25 1.43(2) . ?
N3 C27 1.431(16) . ?
N3 C26 1.527(15) . ?
C25 H25 0.9300 . ?
C26 H26A 0.9600 . ?
C26 H26B 0.9600 . ?
C26 H26C 0.9600 . ?
C27 H27A 0.9600 . ?
C27 H27B 0.9600 . ?
C27 H27C 0.9600 . ?
O10 C22 1.214(11) . ?
N2 C23 1.385(12) . ?
N2 C22 1.386(10) . ?
N2 C24 1.429(11) . ?
C22 H22 0.9300 . ?
C23 H23A 0.9600 . ?
C23 H23B 0.9600 . ?
C23 H23C 0.9600 . ?
C24 H24A 0.9600 . ?
C24 H24B 0.9600 . ?
C24 H24C 0.9600 . ?

loop_
_geom_hbond_atom_site_label_D
_geom_hbond_atom_site_label_H
_geom_hbond_atom_site_label_A
_geom_hbond_distance_DH
_geom_hbond_distance_HA
_geom_hbond_distance_DA
_geom_hbond_angle_DHA
_geom_hbond_site_symmetry_A
_geom_hbond_publ_flag
O7 H7 O5 0.87(2) 1.78(2) 2.632(4) 167(6) 1_455 yes
N1 H1 O9 0.90(5) 1.84(5) 2.743(4) 173(4) . yes
O9 H9D O8 0.85 1.93 2.776(4) 170.5 1_655 yes
O9 H9C O11 0.85 1.93 2.767(8) 166.5 . yes

loop_
_geom_torsion_atom_site_label_1
_geom_torsion_atom_site_label_2
_geom_torsion_atom_site_label_3
_geom_torsion_atom_site_label_4
_geom_torsion
_geom_torsion_site_symmetry_1
_geom_torsion_site_symmetry_2
_geom_torsion_site_symmetry_3
_geom_torsion_site_symmetry_4
_geom_torsion_publ_flag
Zn1 O2 C1 O1 24.3(5) 2_775 . . . ?
Zn1 O2 C1 C2 -156.0(2) 2_775 . . . ?
Zn1 O1 C1 O2 -109.2(4) 1_455 . . . ?
Zn1 O1 C1 C2 71.0(4) 1_455 . . . ?
O2 C1 C2 C3 18.0(5) . . . . ?
O1 C1 C2 C3 -162.3(3) . . . . ?
O2 C1 C2 C8 -165.7(3) . . . . ?
O1 C1 C2 C8 14.1(5) . . . . ?
C8 C2 C3 C4 -0.2(5) . . . . ?
C1 C2 C3 C4 176.2(3) . . . . ?
C2 C3 C4 C6 0.2(5) . . . . ?
C2 C3 C4 C5 -179.6(3) . . . . ?
Zn1 O3 C5 O4 -3.3(6) . . . . ?
Zn1 O3 C5 C4 176.3(2) . . . . ?
C3 C4 C5 O4 -174.7(4) . . . . ?
C6 C4 C5 O4 5.6(6) . . . . ?
C3 C4 C5 O3 5.7(5) . . . . ?
C6 C4 C5 O3 -174.0(3) . . . . ?
C3 C4 C6 C7 0.0(5) . . . . ?
C5 C4 C6 C7 179.7(3) . . . . ?
C4 C6 C7 C8 0.0(5) . . . . ?
C4 C6 C7 C9 -179.6(3) . . . . ?
C3 C2 C8 C7 0.2(5) . . . . ?
C1 C2 C8 C7 -176.1(3) . . . . ?
C6 C7 C8 C2 -0.1(5) . . . . ?
C9 C7 C8 C2 179.5(3) . . . . ?
C6 C7 C9 N1 81.3(4) . . . . ?
C8 C7 C9 N1 -98.3(4) . . . . ?
C10 N1 C9 C7 168.9(3) . . . . ?
C13 N1 C9 C7 41.0(4) . . . . ?
C9 N1 C10 C12 58.9(3) . . . 2_666 ?
C13 N1 C10 C12 -173.6(3) . . . 2_666 ?
C9 N1 C10 C11 -66.9(3) . . . . ?
C13 N1 C10 C11 60.6(3) . . . . ?
N1 C10 C11 C12 -173.2(2) . . . . ?
C12 C10 C11 C12 60.7(3) 2_666 . . . ?
C10 C11 C12 C10 -59.1(3) . . . 2_666 ?
C10 N1 C13 C14 47.8(3) . . . . ?
C9 N1 C13 C14 175.9(3) . . . . ?
N1 C13 C14 C21 -111.7(3) . . . . ?
N1 C13 C14 C15 68.6(3) . . . . ?
C21 C14 C15 C16 -0.1(4) . . . . ?
C13 C14 C15 C16 179.6(3) . . . . ?
C14 C15 C16 C18 0.3(4) . . . . ?
C14 C15 C16 C17 179.5(3) . . . . ?
Zn1 O6 C17 O5 -1.2(4) 2_776 . . . ?
Zn1 O6 C17 C16 178.1(2) 2_776 . . . ?
C15 C16 C17 O5 -9.9(5) . . . . ?
C18 C16 C17 O5 169.3(3) . . . . ?
C15 C16 C17 O6 170.7(3) . . . . ?
C18 C16 C17 O6 -10.1(4) . . . . ?
C15 C16 C18 C19 0.5(5) . . . . ?
C17 C16 C18 C19 -178.7(3) . . . . ?
C16 C18 C19 C21 -1.4(5) . . . . ?
C16 C18 C19 C20 173.5(3) . . . . ?
C18 C19 C20 O8 -170.3(3) . . . . ?
C21 C19 C20 O8 4.7(5) . . . . ?
C18 C19 C20 O7 8.0(5) . . . . ?
C21 C19 C20 O7 -177.0(3) . . . . ?
C15 C14 C21 C19 -0.8(4) . . . . ?
C13 C14 C21 C19 179.4(3) . . . . ?
C18 C19 C21 C14 1.6(5) . . . . ?
C20 C19 C21 C14 -173.4(3) . . . . ?
C27 N3 C25 O11 -150(2) . . . . ?
C26 N3 C25 O11 10(3) . . . . ?
C23 N2 C22 O10 6.6(13) . . . . ?
C24 N2 C22 O10 -175.2(9) . . . . ?
